data_4027941
loop_
_publ_author_name
'Jan V\'avra'
'Luk\'a\<s Severa'
'Ivana C\'isa\<rov\'a'
'Blanka Klepet\'a\<rov\'a'
'David \<Saman'
'Du\<san Koval'
'V\'aclav Ka\<si\<cka'
'Filip Tepl\'y'

_publ_section_title
;
 Search for Conglomerate in Set of [7]Helquat Salts: Multigram Resolution
 of Helicene-Viologen Hybrid by Preferential Crystallization
;
_journal_name_full 'Journal of Organic Chemistry'
_journal_page_first 1329
_journal_page_last 1342
_journal_paper_doi 10.1021/jo301615k
_journal_volume 78
_journal_year 2013
_chemical_formula_moiety 'C30 H26 N2'
_chemical_formula_sum 'C30 H26 N2'
_chemical_formula_weight 414.53
_space_group_IT_number 135
_symmetry_cell_setting tetragonal
_symmetry_space_group_name_Hall '-P 4c 2ab'
_symmetry_space_group_name_H-M 'P 42/m b c'
_atom_sites_solution_hydrogens geom
_atom_sites_solution_primary direct
_audit_creation_date 12-01-06
_audit_creation_method CRYSTALS_ver_14.05
_cell_angle_alpha 90
_cell_angle_beta 90
_cell_angle_gamma 90
_cell_formula_units_Z 24
_cell_length_a 20.6073(4)
_cell_length_b 20.6073(4)
_cell_length_c 46.6350(18)
_cell_measurement_reflns_used 0
_cell_measurement_temperature 170
_cell_measurement_theta_max 0
_cell_measurement_theta_min 0
_cell_volume 19804.1(9)
_computing_cell_refinement 'CrysAlis RED, (Oxford Diffraction, 2002)'
_computing_data_collection 'Xcalibur, (Oxford Diffraction, 2002)'
_computing_data_reduction 'CrysAlis RED, (Oxford Diffraction, 2002)'
_computing_molecular_graphics 'CAMERON (Watkin et al., 1996)'
_computing_publication_material 'CRYSTALS (Betteridge et al., 2003)'
_computing_structure_refinement 'CRYSTALS (Betteridge et al., 2003)'
_computing_structure_solution 'Superflip (Palatinus & Chapuis, 2007)'
_diffrn_ambient_temperature 170
_diffrn_measured_fraction_theta_full 0.998
_diffrn_measured_fraction_theta_max 0.988
_diffrn_measurement_device Area
_diffrn_measurement_device_type 'Oxford Diffraction XCALIBUR'
_diffrn_measurement_method '\f & \w scans'
_diffrn_radiation_monochromator graphite
_diffrn_radiation_type 'Cu K\a'
_diffrn_radiation_wavelength 1.54184
_diffrn_reflns_av_R_equivalents 0.123
_diffrn_reflns_limit_h_max 26
_diffrn_reflns_limit_h_min 0
_diffrn_reflns_limit_k_max 26
_diffrn_reflns_limit_k_min 0
_diffrn_reflns_limit_l_max 59
_diffrn_reflns_limit_l_min 0
_diffrn_reflns_number 10602
_diffrn_reflns_theta_full 75.630
_diffrn_reflns_theta_max 77.969
_diffrn_reflns_theta_min 4.291
_diffrn_standards_number 0
_exptl_absorpt_coefficient_mu 0.371
_exptl_absorpt_correction_T_max 0.97
_exptl_absorpt_correction_T_min 0.89
_exptl_absorpt_correction_type numerical
_exptl_absorpt_process_details
; 
 Analytical Absorption (De Meulenaer & Tompa, 1965) 
;
_exptl_crystal_colour yellow
_exptl_crystal_density_diffrn 0.834
_exptl_crystal_description 'thick plate'
_exptl_crystal_F_000 5280
_exptl_crystal_size_max 0.420
_exptl_crystal_size_mid 0.310
_exptl_crystal_size_min 0.090
_refine_diff_density_max 0.40
_refine_diff_density_min -0.25
_refine_ls_extinction_method none
_refine_ls_goodness_of_fit_ref 1.1058
_refine_ls_hydrogen_treatment none
_refine_ls_matrix_type full
_refine_ls_number_parameters 433
_refine_ls_number_reflns 5297
_refine_ls_number_restraints 0
_refine_ls_R_factor_all 0.1145
_refine_ls_R_factor_gt 0.0703
_refine_ls_shift/su_max 0.0001468
_refine_ls_shift/su_mean 0.0001081
_refine_ls_structure_factor_coef F
_refine_ls_weighting_details
;
 Method, part 1, Chebychev polynomial, (Watkin, 1994, Prince, 1982) 
 [weight] = 1.0/[A~0~*T~0~(x)+A~1~*T~1~(x) ... +A~n-1~]*T~n-1~(x)] 
 where A~i~ are the Chebychev coefficients listed below and x= Fcalc/Fmax 
 Method = Robust Weighting (Prince, 1982) 
 W = [weight] * [1-(deltaF/6*sigmaF)^2^]^2^ 
 A~i~ are: 
 6.87 3.86 5.35 
;
_refine_ls_weighting_scheme calc
_refine_ls_wR_factor_all 0.1204
_refine_ls_wR_factor_gt 0.0809
_refine_ls_wR_factor_ref 0.0809
_reflns_limit_h_max 18
_reflns_limit_h_min 0
_reflns_limit_k_max 26
_reflns_limit_k_min 0
_reflns_limit_l_max 58
_reflns_limit_l_min 0
_reflns_number_gt 5297
_reflns_number_total 10602
_reflns_threshold_expression I>2.0\s(I)
_oxford_diffrn_Wilson_B_factor 5.54
_oxford_diffrn_Wilson_scale 2.86
_oxford_refine_ls_r_factor_ref 0.0703
_oxford_refine_ls_scale 0.5585(8)
_oxford_reflns_number_all 10601
_oxford_reflns_threshold_expression_ref I>2.0\s(I)
_oxford_structure_analysis_title 'JV_1940_BuOMe in P4(2)/mbc'
_cod_data_source_file jo301615k_2_CH3SO3.cif
_cod_data_source_block 1
_cod_original_cell_volume 19804.1(11)
_cod_original_sg_symbol_H-M 'P 42/m b c '
_cod_database_code 4027941

loop_
_symmetry_equiv_pos_as_xyz
x,y,z
-x,-y,-z
x,y,-z
-x,-y,z
-y+1/2,-x+1/2,-z+1/2
y+1/2,x+1/2,z+1/2
y,-x,-z+1/2
-y,x,z+1/2
-y+1/2,-x+1/2,z+1/2
y+1/2,x+1/2,-z+1/2
x+1/2,-y+1/2,-z
-x+1/2,y+1/2,z
y,-x,z+1/2
-y,x,-z+1/2
-x+1/2,y+1/2,-z
x+1/2,-y+1/2,z

loop_
_atom_site_label
_atom_site_type_symbol
_atom_site_fract_x
_atom_site_fract_y
_atom_site_fract_z
_atom_site_U_iso_or_equiv
_atom_site_occupancy
_atom_site_adp_type
_atom_site_refinement_flags_posn
C1 C 0.7045(2) 0.23860(18) 0.07406(8) 0.0504 1.0000 Uani .
N2 N 0.66104(19) 0.18924(15) 0.07622(7) 0.0574 1.0000 Uani .
C3 C 0.6773(3) 0.1268(2) 0.06837(10) 0.0688 1.0000 Uani .
C4 C 0.7359(3) 0.1118(2) 0.05866(11) 0.0820 1.0000 Uani .
C5 C 0.7831(3) 0.1605(2) 0.05409(10) 0.0727 1.0000 Uani .
C6 C 0.8445(3) 0.1477(3) 0.04293(12) 0.0932 1.0000 Uani .
C7 C 0.8858(3) 0.1973(3) 0.03692(12) 0.0896 1.0000 Uani .
C8 C 0.8668(3) 0.2621(3) 0.04013(11) 0.0810 1.0000 Uani .
C9 C 0.8077(2) 0.2773(2) 0.05127(10) 0.0676 1.0000 Uani .
C10 C 0.7645(2) 0.2265(2) 0.06002(8) 0.0596 1.0000 Uani .
C11 C 0.5964(2) 0.2030(2) 0.08743(9) 0.0593 1.0000 Uani .
C12 C 0.5726(2) 0.2665(2) 0.07421(10) 0.0583 1.0000 Uani .
C13 C 0.6192(2) 0.32002(19) 0.08125(8) 0.0498 1.0000 Uani .
C14 C 0.6841(2) 0.30172(18) 0.08525(8) 0.0501 1.0000 Uani .
C15 C 0.5993(2) 0.3842(2) 0.08526(9) 0.0576 1.0000 Uani .
C16 C 0.5315(2) 0.4046(3) 0.07925(13) 0.0779 1.0000 Uani .
C17 C 0.7923(2) 0.3276(2) 0.10873(9) 0.0564 1.0000 Uani .
N18 N 0.8409(2) 0.37041(19) 0.10555(10) 0.0731 1.0000 Uani .
C19 C 0.9044(3) 0.3557(3) 0.11103(14) 0.0914 1.0000 Uani .
C20 C 0.9206(2) 0.2956(3) 0.11986(14) 0.0845 1.0000 Uani .
C21 C 0.8726(2) 0.2503(2) 0.12661(10) 0.0642 1.0000 Uani .
C22 C 0.8879(2) 0.1884(3) 0.13754(11) 0.0713 1.0000 Uani .
C23 C 0.8404(2) 0.1462(2) 0.14500(10) 0.0667 1.0000 Uani .
C24 C 0.7749(2) 0.1655(2) 0.14271(9) 0.0615 1.0000 Uani .
C25 C 0.7580(2) 0.2245(2) 0.13200(9) 0.0553 1.0000 Uani .
C26 C 0.8061(2) 0.2678(2) 0.12211(9) 0.0544 1.0000 Uani .
C27 C 0.8240(3) 0.4370(2) 0.09485(14) 0.0834 1.0000 Uani .
C28 C 0.7623(3) 0.4581(2) 0.10916(12) 0.0769 1.0000 Uani .
C29 C 0.7086(2) 0.4117(2) 0.10034(10) 0.0595 1.0000 Uani .
C30 C 0.7285(2) 0.34654(19) 0.09761(9) 0.0517 1.0000 Uani .
C31 C 0.6460(2) 0.4305(2) 0.09420(10) 0.0606 1.0000 Uani .
C32 C 0.6230(3) 0.5004(2) 0.09835(12) 0.0830 1.0000 Uani .
C33 C 0.7752(2) 0.1973(2) 0.22787(9) 0.0592 1.0000 Uani .
N34 N 0.82355(18) 0.1550(2) 0.22536(8) 0.0653 1.0000 Uani .
C35 C 0.8844(3) 0.1724(3) 0.21700(11) 0.0805 1.0000 Uani .
C36 C 0.8970(3) 0.2352(3) 0.21000(12) 0.0874 1.0000 Uani .
C37 C 0.8475(3) 0.2804(3) 0.20842(10) 0.0702 1.0000 Uani .
C38 C 0.8561(4) 0.3459(3) 0.19776(11) 0.0907 1.0000 Uani .
C39 C 0.8057(4) 0.3854(3) 0.19410(12) 0.0848 1.0000 Uani .
C40 C 0.7433(3) 0.3654(2) 0.20074(10) 0.0788 1.0000 Uani .
C41 C 0.7320(2) 0.3045(2) 0.21185(9) 0.0615 1.0000 Uani .
C42 C 0.7836(2) 0.2610(2) 0.21665(8) 0.0623 1.0000 Uani .
C43 C 0.8119(3) 0.0845(3) 0.23188(12) 0.0784 1.0000 Uani .
C44 C 0.7443(3) 0.0678(2) 0.22159(11) 0.0725 1.0000 Uani .
C45 C 0.6957(2) 0.1110(2) 0.23593(9) 0.0603 1.0000 Uani .
C46 C 0.71419(19) 0.1742(2) 0.24163(8) 0.0531 1.0000 Uani .
C47 C 0.6327(2) 0.0899(2) 0.24360(9) 0.0678 1.0000 Uani .
C48 C 0.6120(3) 0.0202(3) 0.23720(13) 0.0929 1.0000 Uani .
H251 H 0.7151 0.2363 0.1313 0.0658 1.0000 Uiso R
H381 H 0.8979 0.3602 0.1933 0.1090 1.0000 Uiso R
H241 H 0.7426 0.1381 0.1486 0.0737 1.0000 Uiso R
H481 H 0.6478 -0.0086 0.2400 0.1391 1.0000 Uiso R
H483 H 0.5772 0.0076 0.2493 0.1393 1.0000 Uiso R
H482 H 0.5982 0.0173 0.2176 0.1393 1.0000 Uiso R
H81 H 0.8943 0.2954 0.0347 0.0965 1.0000 Uiso R
H31 H 0.6457 0.0948 0.0702 0.0827 1.0000 Uiso R
H91 H 0.7955 0.3204 0.0528 0.0799 1.0000 Uiso R
H111 H 0.5983 0.2067 0.1080 0.0707 1.0000 Uiso R
H112 H 0.5669 0.1689 0.0825 0.0701 1.0000 Uiso R
H231 H 0.8504 0.1049 0.1518 0.0800 1.0000 Uiso R
H411 H 0.6895 0.2925 0.2160 0.0737 1.0000 Uiso R
H351 H 0.9166 0.1416 0.2163 0.0970 1.0000 Uiso R
H121 H 0.5692 0.2618 0.0534 0.0692 1.0000 Uiso R
H122 H 0.5306 0.2755 0.0816 0.0693 1.0000 Uiso R
H401 H 0.7087 0.3935 0.1975 0.0949 1.0000 Uiso R
H41 H 0.7469 0.0689 0.0541 0.0978 1.0000 Uiso R
H61 H 0.8567 0.1046 0.0396 0.1122 1.0000 Uiso R
H221 H 0.9307 0.1763 0.1399 0.0858 1.0000 Uiso R
H71 H 0.9280 0.1880 0.0303 0.1073 1.0000 Uiso R
H161 H 0.5059 0.3684 0.0736 0.1168 1.0000 Uiso R
H163 H 0.5317 0.4365 0.0643 0.1171 1.0000 Uiso R
H162 H 0.5141 0.4231 0.0961 0.1172 1.0000 Uiso R
H201 H 0.9640 0.2850 0.1219 0.1005 1.0000 Uiso R
H191 H 0.9352 0.3870 0.1086 0.1099 1.0000 Uiso R
H431 H 0.8150 0.0780 0.2522 0.0940 1.0000 Uiso R
H432 H 0.8443 0.0585 0.2220 0.0936 1.0000 Uiso R
H391 H 0.8130 0.4273 0.1871 0.1022 1.0000 Uiso R
H441 H 0.7341 0.0236 0.2265 0.0869 1.0000 Uiso R
H442 H 0.7413 0.0740 0.2008 0.0865 1.0000 Uiso R
H281 H 0.7673 0.4567 0.1297 0.0924 1.0000 Uiso R
H282 H 0.7518 0.5018 0.1031 0.0917 1.0000 Uiso R
H361 H 0.9396 0.2475 0.2066 0.1048 1.0000 Uiso R
H322 H 0.6576 0.5273 0.1046 0.1240 1.0000 Uiso R
H321 H 0.6060 0.5178 0.0808 0.1236 1.0000 Uiso R
H323 H 0.5892 0.5009 0.1124 0.1235 1.0000 Uiso R
H271 H 0.8582 0.4666 0.0999 0.1001 1.0000 Uiso R
H272 H 0.8174 0.4358 0.0745 0.0996 1.0000 Uiso R

loop_
_atom_site_aniso_label
_atom_site_aniso_U_11
_atom_site_aniso_U_22
_atom_site_aniso_U_33
_atom_site_aniso_U_23
_atom_site_aniso_U_13
_atom_site_aniso_U_12
C1 0.067(3) 0.043(2) 0.0419(19) 0.0057(16) 0.0106(18) 0.0048(19)
N2 0.083(3) 0.0420(19) 0.0469(18) 0.0021(14) 0.0112(17) 0.0017(18)
C3 0.101(4) 0.039(2) 0.066(3) -0.002(2) 0.013(3) 0.004(2)
C4 0.136(5) 0.042(2) 0.067(3) 0.003(2) 0.027(3) 0.019(3)
C5 0.107(4) 0.057(3) 0.055(2) 0.004(2) 0.022(3) 0.027(3)
C6 0.126(5) 0.079(4) 0.074(3) 0.011(3) 0.046(3) 0.046(4)
C7 0.100(4) 0.095(4) 0.073(3) 0.019(3) 0.042(3) 0.045(4)
C8 0.080(3) 0.085(4) 0.078(3) 0.021(3) 0.036(3) 0.020(3)
C9 0.084(3) 0.061(3) 0.058(2) 0.006(2) 0.027(2) 0.013(2)
C10 0.083(3) 0.052(2) 0.044(2) 0.0041(18) 0.020(2) 0.016(2)
C11 0.074(3) 0.048(2) 0.056(2) 0.0055(19) 0.007(2) -0.007(2)
C12 0.059(3) 0.054(3) 0.061(2) 0.0029(19) -0.002(2) 0.001(2)
C13 0.059(2) 0.047(2) 0.0438(19) 0.0055(16) 0.0065(17) 0.0042(19)
C14 0.065(3) 0.0359(19) 0.049(2) 0.0005(16) 0.0156(18) 0.0059(19)
C15 0.064(3) 0.052(2) 0.057(2) 0.0032(19) 0.008(2) 0.015(2)
C16 0.071(3) 0.063(3) 0.100(4) 0.007(3) -0.003(3) 0.020(2)
C17 0.051(2) 0.056(3) 0.062(2) -0.003(2) 0.0072(19) -0.007(2)
N18 0.064(3) 0.062(2) 0.093(3) -0.003(2) 0.013(2) -0.009(2)
C19 0.058(3) 0.095(4) 0.121(5) -0.007(4) 0.014(3) -0.023(3)
C20 0.049(3) 0.082(4) 0.122(5) -0.008(3) 0.010(3) -0.002(3)
C21 0.053(3) 0.071(3) 0.068(3) 0.002(2) 0.003(2) 0.007(2)
C22 0.057(3) 0.078(3) 0.079(3) -0.009(3) -0.006(2) 0.016(3)
C23 0.070(3) 0.067(3) 0.063(3) 0.003(2) -0.002(2) 0.026(3)
C24 0.072(3) 0.058(3) 0.055(2) 0.010(2) 0.006(2) 0.002(2)
C25 0.051(2) 0.063(3) 0.051(2) -0.0001(19) 0.0064(18) 0.005(2)
C26 0.051(2) 0.054(2) 0.058(2) -0.0014(19) 0.0044(19) 0.002(2)
C27 0.085(4) 0.055(3) 0.110(4) 0.014(3) 0.004(3) -0.019(3)
C28 0.096(4) 0.045(2) 0.090(4) -0.003(2) -0.007(3) -0.010(3)
C29 0.075(3) 0.040(2) 0.063(3) 0.0009(19) 0.007(2) 0.003(2)
C30 0.057(2) 0.039(2) 0.059(2) 0.0065(18) 0.0118(19) -0.0003(19)
C31 0.073(3) 0.047(2) 0.062(3) 0.0015(19) 0.011(2) 0.012(2)
C32 0.117(4) 0.041(2) 0.091(4) 0.000(2) 0.018(3) 0.018(3)
C33 0.064(3) 0.069(3) 0.045(2) 0.0003(19) -0.0018(19) -0.020(2)
N34 0.059(2) 0.074(2) 0.063(2) 0.0099(19) 0.0101(18) -0.007(2)
C35 0.070(3) 0.100(4) 0.071(3) 0.005(3) 0.014(3) -0.007(3)
C36 0.082(4) 0.104(5) 0.076(3) 0.002(3) 0.027(3) -0.029(4)
C37 0.077(3) 0.076(3) 0.058(3) -0.007(2) 0.019(2) -0.026(3)
C38 0.109(5) 0.091(4) 0.072(3) -0.007(3) 0.031(3) -0.060(4)
C39 0.117(5) 0.068(3) 0.069(3) -0.002(3) 0.013(3) -0.031(4)
C40 0.112(4) 0.069(3) 0.056(3) 0.003(2) -0.008(3) -0.026(3)
C41 0.080(3) 0.057(3) 0.047(2) 0.0033(19) -0.008(2) -0.019(2)
C42 0.071(3) 0.074(3) 0.041(2) 0.000(2) 0.000(2) -0.030(3)
C43 0.075(3) 0.077(3) 0.083(3) 0.014(3) 0.016(3) -0.001(3)
C44 0.088(4) 0.055(3) 0.074(3) -0.002(2) 0.016(3) -0.007(3)
C45 0.070(3) 0.060(3) 0.051(2) 0.004(2) 0.002(2) -0.022(2)
C46 0.048(2) 0.060(2) 0.051(2) 0.0072(18) -0.0003(17) -0.0118(18)
C47 0.086(3) 0.065(3) 0.053(3) 0.000(2) 0.001(2) -0.027(2)
C48 0.117(5) 0.077(4) 0.085(4) -0.019(3) 0.019(3) -0.040(3)

loop_
_atom_type_symbol
_atom_type_scat_dispersion_real
_atom_type_scat_dispersion_imag
_atom_type_scat_Cromer_Mann_a1
_atom_type_scat_Cromer_Mann_b1
_atom_type_scat_Cromer_Mann_a2
_atom_type_scat_Cromer_Mann_b2
_atom_type_scat_Cromer_Mann_a3
_atom_type_scat_Cromer_Mann_b3
_atom_type_scat_Cromer_Mann_a4
_atom_type_scat_Cromer_Mann_b4
_atom_type_scat_Cromer_Mann_c
_atom_type_scat_source
C 0.0181 0.0091 2.3100 20.8439 1.0200 10.2075 1.5886 0.5687 0.8650 51.6512 0.2156 'International Tables Vol C 4.2.6.8 and 6.1.1.4'
H 0.0000 0.0000 0.4930 10.5109 0.3229 26.1257 0.1402 3.1424 0.0408 57.7998 0.0030 'International Tables Vol C 4.2.6.8 and 6.1.1.4'
N 0.0311 0.0180 12.2126 0.0057 3.1322 9.8933 2.0125 28.9975 1.1663 0.5826 -11.5290 'International Tables Vol C 4.2.6.8 and 6.1.1.4'
O 0.0492 0.0322 3.0485 13.2771 2.2868 5.7011 1.5463 0.3239 0.8670 32.9089 0.2508 'International Tables Vol C 4.2.6.8 and 6.1.1.4'
P 0.2955 0.4335 6.4345 1.9067 4.1791 27.1570 1.7800 0.5260 1.4908 68.1645 1.1149 'International Tables Vol C 4.2.6.8 and 6.1.1.4'

loop_
_geom_angle_atom_site_label_1
_geom_angle_site_symmetry_1
_geom_angle_atom_site_label_2
_geom_angle_atom_site_label_3
_geom_angle_site_symmetry_3
_geom_angle
_geom_angle_publ_flag
N2 . C1 C10 . 118.4(4) yes
N2 . C1 C14 . 116.6(4) yes
C10 . C1 C14 . 124.8(4) yes
C1 . N2 C3 . 121.2(4) yes
C1 . N2 C11 . 118.9(3) yes
C3 . N2 C11 . 119.9(4) yes
N2 . C3 C4 . 122.0(5) yes
N2 . C3 H31 . 117.8 no
C4 . C3 H31 . 120.2 no
C3 . C4 C5 . 120.9(4) yes
C3 . C4 H41 . 121.1 no
C5 . C4 H41 . 118.0 no
C4 . C5 C6 . 123.2(5) yes
C4 . C5 C10 . 117.2(4) yes
C6 . C5 C10 . 119.5(5) yes
C5 . C6 C7 . 120.2(5) yes
C5 . C6 H61 . 119.1 no
C7 . C6 H61 . 120.7 no
C6 . C7 C8 . 121.4(5) yes
C6 . C7 H71 . 119.5 no
C8 . C7 H71 . 119.0 no
C7 . C8 C9 . 120.7(5) yes
C7 . C8 H81 . 120.6 no
C9 . C8 H81 . 118.7 no
C8 . C9 C10 . 119.8(4) yes
C8 . C9 H91 . 119.5 no
C10 . C9 H91 . 120.7 no
C5 . C10 C9 . 118.0(4) yes
C5 . C10 C1 . 119.1(4) yes
C9 . C10 C1 . 122.9(4) yes
N2 . C11 C12 . 108.4(3) yes
N2 . C11 H111 . 109.6 no
C12 . C11 H111 . 110.3 no
N2 . C11 H112 . 110.5 no
C12 . C11 H112 . 109.1 no
H111 . C11 H112 . 108.9 no
C11 . C12 C13 . 109.7(4) yes
C11 . C12 H121 . 109.9 no
C13 . C12 H121 . 109.6 no
C11 . C12 H122 . 108.2 no
C13 . C12 H122 . 111.1 no
H121 . C12 H122 . 108.2 no
C12 . C13 C14 . 116.2(3) yes
C12 . C13 C15 . 122.6(4) yes
C14 . C13 C15 . 121.1(4) yes
C1 . C14 C13 . 117.8(4) yes
C1 . C14 C30 . 122.4(4) yes
C13 . C14 C30 . 119.5(3) yes
C13 . C15 C16 . 121.2(4) yes
C13 . C15 C31 . 118.5(4) yes
C16 . C15 C31 . 120.2(4) yes
C15 . C16 H161 . 110.7 no
C15 . C16 H163 . 109.2 no
H161 . C16 H163 . 109.7 no
C15 . C16 H162 . 108.3 no
H161 . C16 H162 . 109.7 no
H163 . C16 H162 . 109.1 no
N18 . C17 C26 . 118.2(4) yes
N18 . C17 C30 . 117.1(4) yes
C26 . C17 C30 . 124.7(4) yes
C17 . N18 C19 . 123.2(4) yes
C17 . N18 C27 . 117.7(4) yes
C19 . N18 C27 . 119.1(4) yes
N18 . C19 C20 . 119.9(5) yes
N18 . C19 H191 . 119.2 no
C20 . C19 H191 . 121.0 no
C19 . C20 C21 . 120.5(5) yes
C19 . C20 H201 . 119.3 no
C21 . C20 H201 . 120.2 no
C20 . C21 C22 . 121.8(5) yes
C20 . C21 C26 . 118.5(4) yes
C22 . C21 C26 . 119.7(4) yes
C21 . C22 C23 . 120.8(4) yes
C21 . C22 H221 . 120.1 no
C23 . C22 H221 . 119.1 no
C22 . C23 C24 . 119.4(4) yes
C22 . C23 H231 . 120.9 no
C24 . C23 H231 . 119.7 no
C23 . C24 C25 . 121.7(4) yes
C23 . C24 H241 . 119.9 no
C25 . C24 H241 . 118.4 no
C24 . C25 C26 . 120.3(4) yes
C24 . C25 H251 . 119.8 no
C26 . C25 H251 . 119.9 no
C21 . C26 C25 . 117.8(4) yes
C21 . C26 C17 . 118.5(4) yes
C25 . C26 C17 . 123.6(4) yes
N18 . C27 C28 . 108.2(4) yes
N18 . C27 H271 . 109.2 no
C28 . C27 H271 . 109.2 no
N18 . C27 H272 . 109.8 no
C28 . C27 H272 . 109.0 no
H271 . C27 H272 . 111.3 no
C27 . C28 C29 . 108.4(4) yes
C27 . C28 H281 . 110.0 no
C29 . C28 H281 . 109.2 no
C27 . C28 H282 . 109.1 no
C29 . C28 H282 . 110.0 no
H281 . C28 H282 . 110.0 no
C28 . C29 C30 . 114.4(4) yes
C28 . C29 C31 . 124.2(4) yes
C30 . C29 C31 . 121.4(4) yes
C17 . C30 C14 . 123.2(4) yes
C17 . C30 C29 . 118.8(4) yes
C14 . C30 C29 . 118.0(4) yes
C15 . C31 C29 . 120.5(4) yes
C15 . C31 C32 . 117.4(4) yes
C29 . C31 C32 . 122.0(4) yes
C31 . C32 H322 . 110.9 no
C31 . C32 H321 . 111.0 no
H322 . C32 H321 . 108.5 no
C31 . C32 H323 . 108.9 no
H322 . C32 H323 . 109.2 no
H321 . C32 H323 . 108.3 no
N34 . C33 C42 . 118.7(4) yes
N34 . C33 C46 . 117.4(4) yes
C42 . C33 C46 . 123.8(4) yes
C33 . N34 C35 . 122.8(4) yes
C33 . N34 C43 . 119.8(4) yes
C35 . N34 C43 . 117.4(4) yes
N34 . C35 C36 . 119.8(5) yes
N34 . C35 H351 . 119.5 no
C36 . C35 H351 . 120.7 no
C35 . C36 C37 . 120.8(5) yes
C35 . C36 H361 . 118.9 no
C37 . C36 H361 . 120.3 no
C36 . C37 C38 . 123.7(5) yes
C36 . C37 C42 . 118.5(5) yes
C38 . C37 C42 . 117.8(6) yes
C37 . C38 C39 . 121.2(5) yes
C37 . C38 H381 . 118.8 no
C39 . C38 H381 . 119.9 no
C38 . C39 C40 . 120.8(5) yes
C38 . C39 H391 . 118.9 no
C40 . C39 H391 . 120.2 no
C39 . C40 C41 . 120.9(6) yes
C39 . C40 H401 . 119.2 no
C41 . C40 H401 . 119.9 no
C40 . C41 C42 . 120.8(5) yes
C40 . C41 H411 . 118.6 no
C42 . C41 H411 . 120.6 no
C37 . C42 C33 . 118.0(5) yes
C37 . C42 C41 . 118.4(4) yes
C33 . C42 C41 . 123.6(4) yes
N34 . C43 C44 . 107.6(4) yes
N34 . C43 H431 . 109.0 no
C44 . C43 H431 . 110.0 no
N34 . C43 H432 . 109.2 no
C44 . C43 H432 . 110.9 no
H431 . C43 H432 . 110.1 no
C43 . C44 C45 . 109.8(4) yes
C43 . C44 H441 . 109.8 no
C45 . C44 H441 . 108.1 no
C43 . C44 H442 . 109.9 no
C45 . C44 H442 . 108.8 no
H441 . C44 H442 . 110.3 no
C44 . C45 C46 . 117.5(4) yes
C44 . C45 C47 . 123.0(4) yes
C46 . C45 C47 . 119.6(4) yes
C33 . C46 C46 10_545 123.2(3) yes
C33 . C46 C45 . 116.8(4) yes
C46 10_545 C46 C45 . 119.9(3) yes
C45 . C47 C47 10_545 119.9(3) yes
C45 . C47 C48 . 119.7(5) yes
C47 10_545 C47 C48 . 120.4(3) yes
C47 . C48 H481 . 109.9 no
C47 . C48 H483 . 110.5 no
H481 . C48 H483 . 109.4 no
C47 . C48 H482 . 109.1 no
H481 . C48 H482 . 108.7 no
H483 . C48 H482 . 109.3 no

loop_
_geom_bond_atom_site_label_1
_geom_bond_atom_site_label_2
_geom_bond_site_symmetry_2
_geom_bond_distance
_geom_bond_publ_flag
C1 N2 . 1.360(5) yes
C1 C10 . 1.420(6) yes
C1 C14 . 1.464(5) yes
N2 C3 . 1.379(5) yes
N2 C11 . 1.458(6) yes
C3 C4 . 1.325(7) yes
C3 H31 . 0.931 no
C4 C5 . 1.413(8) yes
C4 H41 . 0.937 no
C5 C6 . 1.393(8) yes
C5 C10 . 1.441(6) yes
C6 C7 . 1.359(9) yes
C6 H61 . 0.936 no
C7 C8 . 1.399(8) yes
C7 H71 . 0.941 no
C8 C9 . 1.362(6) yes
C8 H81 . 0.925 no
C9 C10 . 1.433(6) yes
C9 H91 . 0.926 no
C11 C12 . 1.527(6) yes
C11 H111 . 0.961 no
C11 H112 . 0.958 no
C12 C13 . 1.499(6) yes
C12 H121 . 0.979 no
C12 H122 . 0.950 no
C13 C14 . 1.401(6) yes
C13 C15 . 1.397(6) yes
C14 C30 . 1.422(6) yes
C15 C16 . 1.485(6) yes
C15 C31 . 1.419(7) yes
C16 H161 . 0.951 no
C16 H163 . 0.956 no
C16 H162 . 0.944 no
C17 N18 . 1.342(6) yes
C17 C26 . 1.411(6) yes
C17 C30 . 1.467(6) yes
N18 C19 . 1.367(7) yes
N18 C27 . 1.501(6) yes
C19 C20 . 1.348(8) yes
C19 H191 . 0.911 no
C20 C21 . 1.397(7) yes
C20 H201 . 0.925 no
C21 C22 . 1.410(7) yes
C21 C26 . 1.431(6) yes
C22 C23 . 1.355(7) yes
C22 H221 . 0.923 no
C23 C24 . 1.411(6) yes
C23 H231 . 0.930 no
C24 C25 . 1.361(6) yes
C24 H241 . 0.914 no
C25 C26 . 1.411(6) yes
C25 H251 . 0.917 no
C27 C28 . 1.501(8) yes
C27 H271 . 0.961 no
C27 H272 . 0.959 no
C28 C29 . 1.518(7) yes
C28 H281 . 0.963 no
C28 H282 . 0.969 no
C29 C30 . 1.410(6) yes
C29 C31 . 1.377(6) yes
C31 C32 . 1.528(6) yes
C32 H322 . 0.949 no
C32 H321 . 0.960 no
C32 H323 . 0.955 no
C33 N34 . 1.330(6) yes
C33 C42 . 1.424(6) yes
C33 C46 . 1.489(6) yes
N34 C35 . 1.361(6) yes
N34 C43 . 1.502(6) yes
C35 C36 . 1.360(8) yes
C35 H351 . 0.919 no
C36 C37 . 1.384(8) yes
C36 H361 . 0.927 no
C37 C38 . 1.449(8) yes
C37 C42 . 1.428(7) yes
C38 C39 . 1.332(9) yes
C38 H381 . 0.934 no
C39 C40 . 1.385(8) yes
C39 H391 . 0.935 no
C40 C41 . 1.378(6) yes
C40 H401 . 0.932 no
C41 C42 . 1.408(7) yes
C41 H411 . 0.931 no
C43 C44 . 1.514(8) yes
C43 H431 . 0.961 no
C43 H432 . 0.972 no
C44 C45 . 1.497(7) yes
C44 H441 . 0.962 no
C44 H442 . 0.978 no
C45 C46 . 1.383(6) yes
C45 C47 . 1.415(6) yes
C46 C46 10_545 1.404(8) yes
C47 C47 10_545 1.381(10) yes
C47 C48 . 1.528(7) yes
C48 H481 . 0.957 no
C48 H483 . 0.949 no
C48 H482 . 0.961 no
